data_2242626
loop_
_publ_author_name
'Toze, Flavien A. A.'
'Nadirova, Maryana A.'
'Mertsalov, Dmitriy F.'
'Sokolova, Julya S.'
'Dorovatovskii, Pavel V.'
'Khrustalev, Victor N.'

_publ_section_title
;
 IMDAV reaction between phenylmaleic anhydride and
 thienyl(furyl)allylamines: synthesis and molecular structure of
 (3a<i>SR</i>,4<i>RS</i>,4a<i>RS</i>,7a<i>SR</i>)-5-oxothieno- and
 (3a<i>SR</i>,4<i>SR</i>,4a<i>RS</i>,7a<i>SR</i>)-5-oxofuro[2,3-<i>f</i>]isoindole-4-carboxylic
 acids
;
_journal_coeditor_code YK2117
_journal_issue 10
_journal_name_full 'Acta Crystallographica Section E'
_journal_page_first 1400
_journal_page_last 1404
_journal_paper_doi 10.1107/S2056989018012239
_journal_volume 74
_journal_year 2018
_chemical_formula_iupac 'C24 H21 N O4'
_chemical_formula_moiety 'C24 H21 N O4'
_chemical_formula_sum 'C24 H21 N O4'
_chemical_formula_weight 387.42
_chemical_name_systematic
'(3a<i>SR</i>,4<i>SR</i>,4a<i>RS</i>,7a<i>S</i>R)-5-Oxofuro[2,3-<i>f</i>]isoindole-4-carboxylic acid'
_space_group_crystal_system triclinic
_space_group_IT_number 2
_space_group_name_Hall '-P 1'
_space_group_name_H-M_alt 'P -1'
_symmetry_space_group_name_Hall '-P 1'
_symmetry_space_group_name_H-M 'P -1'
_atom_sites_solution_hydrogens mixed
_atom_sites_solution_primary difmap
_atom_sites_solution_secondary difmap
_audit_creation_method SHELXL-2014/6
_cell_angle_alpha 99.14(3)
_cell_angle_beta 92.51(3)
_cell_angle_gamma 107.99(3)
_cell_formula_units_Z 2
_cell_length_a 8.1851(16)
_cell_length_b 11.025(2)
_cell_length_c 11.795(2)
_cell_measurement_reflns_used 600
_cell_measurement_temperature 100(2)
_cell_measurement_theta_max 30.0
_cell_measurement_theta_min 3.5
_cell_volume 994.6(4)
_computing_cell_refinement
;
<i>iMosflm</i> (Battye <i>et al.</i>,  2011)
;
_computing_data_collection
;
<i>MarCCD</i> (Doyle, 2011)
;
_computing_data_reduction
;
<i>iMosflm</i> (Battye <i>et al.</i>,  2011)
;
_computing_molecular_graphics
;
SHELXTL (Sheldrick, 2008)
;
_computing_publication_material
;
SHELXTL (Sheldrick, 2008)
;
_computing_structure_refinement
;
SHELXL2014 (Sheldrick, 2015b)
;
_computing_structure_solution
;
SHELXT (Sheldrick, 2015a)
;
_diffrn_ambient_temperature 100(2)
_diffrn_measured_fraction_theta_full 0.994
_diffrn_measured_fraction_theta_max 0.991
_diffrn_measurement_device_type 'Rayonix SX165 CCD'
_diffrn_measurement_method '/f scan'
_diffrn_radiation_type synchrotron
_diffrn_radiation_wavelength 0.81182
_diffrn_reflns_av_R_equivalents 0.0916
_diffrn_reflns_limit_h_max 10
_diffrn_reflns_limit_h_min -10
_diffrn_reflns_limit_k_max 13
_diffrn_reflns_limit_k_min -13
_diffrn_reflns_limit_l_max 14
_diffrn_reflns_limit_l_min -14
_diffrn_reflns_number 18107
_diffrn_reflns_theta_full 29.150
_diffrn_reflns_theta_max 30.995
_diffrn_reflns_theta_min 3.444
_exptl_absorpt_coefficient_mu 0.118
_exptl_absorpt_correction_T_max 0.987
_exptl_absorpt_correction_T_min 0.963
_exptl_absorpt_correction_type multi-scan
_exptl_absorpt_process_details
;
(SCALA; Evans, 2006)
;
_exptl_crystal_colour colourless
_exptl_crystal_density_diffrn 1.294
_exptl_crystal_description prism
_exptl_crystal_F_000 408
_exptl_crystal_size_max 0.20
_exptl_crystal_size_mid 0.12
_exptl_crystal_size_min 0.08
_refine_diff_density_max 0.309
_refine_diff_density_min -0.252
_refine_ls_extinction_coef 0.060(10)
_refine_ls_extinction_expression Fc^*^=kFc[1+0.001xFc^2^\l^3^/sin(2\q)]^-1/4^
_refine_ls_extinction_method
;
SHELXL2014 (Sheldrick, 2015b)
;
_refine_ls_goodness_of_fit_ref 1.058
_refine_ls_hydrogen_treatment mixed
_refine_ls_matrix_type full
_refine_ls_number_parameters 276
_refine_ls_number_reflns 4204
_refine_ls_number_restraints 4
_refine_ls_restrained_S_all 1.069
_refine_ls_R_factor_all 0.0502
_refine_ls_R_factor_gt 0.0475
_refine_ls_shift/su_max 0.000
_refine_ls_shift/su_mean 0.000
_refine_ls_structure_factor_coef Fsqd
_refine_ls_weighting_details 'w=1/[\s^2^(Fo^2^)+(0.0543P)^2^+0.2912P] where P=(Fo^2^+2Fc^2^)/3'
_refine_ls_weighting_scheme calc
_refine_ls_wR_factor_gt 0.1263
_refine_ls_wR_factor_ref 0.1287
_reflns_number_gt 3839
_reflns_number_total 4204
_reflns_threshold_expression 'I > 2\s(I)'
_cod_data_source_file yk2117sup1.cif
_cod_data_source_block II
_cod_database_code 2242626
_shelx_space_group_comment
;
The symmetry employed for this shelxl refinement is uniquely defined
by the following loop, which should always be used as a source of
symmetry information in preference to the above space-group names.
They are only intended as comments.
;
_shelx_estimated_absorpt_t_min 0.976
_shelx_estimated_absorpt_t_max 0.990
_shelxl_version_number 2014/6

loop_
_space_group_symop_operation_xyz
'x, y, z'
'-x, -y, -z'

loop_
_atom_site_type_symbol
_atom_site_label
_atom_site_fract_x
_atom_site_fract_y
_atom_site_fract_z
_atom_site_U_iso_or_equiv
_atom_site_adp_type
_atom_site_calc_flag
_atom_site_occupancy
_atom_site_disorder_assembly
_atom_site_disorder_group
O O1 0.35211(12) -0.05879(8) 0.66567(7) 0.0201(2) Uani d 1 . .
O O2 0.5385(4) 0.4663(2) 0.8623(2) 0.0241(6) Uani d 0.6 A 1
O O3 0.5530(4) 0.35005(19) 1.00161(16) 0.0201(5) Uani d 0.6 A 1
H H3B 0.520(4) 0.413(3) 1.044(3) 0.030 Uiso d 0.6 B 1
O O2' 0.5693(7) 0.3756(4) 0.9980(2) 0.0241(6) Uani d 0.4 A 2
O O3' 0.5162(7) 0.4567(4) 0.8431(3) 0.0201(5) Uani d 0.4 A 2
H H3C 0.480(6) 0.505(4) 0.901(4) 0.030 Uiso d 0.4 C 2
O O4 0.87874(12) 0.52722(8) 0.76246(7) 0.0223(2) Uani d 1 . .
C C2 0.35057(15) -0.07054(12) 0.78383(10) 0.0190(3) Uani d 1 . .
C C3 0.39805(15) 0.04459(11) 0.85592(10) 0.0187(3) Uani d 1 . .
H H3 0.4076 0.0566 0.9378 0.022 Uiso calc 1 . .
C C3A 0.43406(15) 0.15241(11) 0.78540(10) 0.0169(3) Uani d 1 . .
H H3A 0.3397 0.1921 0.7944 0.020 Uiso calc 1 . .
C C4 0.61590(15) 0.26934(10) 0.81143(9) 0.0148(2) Uani d 1 . .
C C4A 0.66305(14) 0.30967(10) 0.69318(9) 0.0145(2) Uani d 1 . .
H H4A 0.7364 0.2566 0.6627 0.017 Uiso calc 1 . .
C C5 0.76917(15) 0.44984(11) 0.68806(10) 0.0163(3) Uani d 1 . .
N N6 0.72662(13) 0.46920(9) 0.57808(8) 0.0168(2) Uani d 1 . .
C C7 0.60501(15) 0.34914(11) 0.50551(10) 0.0174(3) Uani d 1 . .
H H7A 0.6678 0.2984 0.4593 0.021 Uiso calc 1 . .
H H7B 0.5233 0.3697 0.4533 0.021 Uiso calc 1 . .
C C7A 0.51119(14) 0.27614(11) 0.59767(10) 0.0155(3) Uani d 1 . .
H H7C 0.4223 0.3152 0.6266 0.019 Uiso calc 1 . .
C C8 0.43213(15) 0.12915(11) 0.56824(10) 0.0175(3) Uani d 1 . .
H H8 0.4044 0.0814 0.4916 0.021 Uiso calc 1 . .
C C8A 0.40597(15) 0.07445(11) 0.66291(10) 0.0165(3) Uani d 1 . .
C C9 0.30386(19) -0.20751(12) 0.80397(11) 0.0254(3) Uani d 1 . .
H H9A 0.1880 -0.2570 0.7663 0.038 Uiso calc 1 . .
H H9B 0.3056 -0.2078 0.8871 0.038 Uiso calc 1 . .
H H9C 0.3874 -0.2473 0.7717 0.038 Uiso calc 1 . .
C C10 0.56971(15) 0.37472(10) 0.89451(9) 0.0163(3) Uani d 1 . .
C C11 0.76528(15) 0.23063(11) 0.86340(10) 0.0157(3) Uani d 1 . .
C C12 0.78551(16) 0.10987(11) 0.81712(10) 0.0181(3) Uani d 1 . .
H H12 0.7030 0.0516 0.7581 0.022 Uiso calc 1 . .
C C13 0.92622(17) 0.07539(12) 0.85763(11) 0.0223(3) Uani d 1 . .
H H13 0.9373 -0.0063 0.8266 0.027 Uiso calc 1 . .
C C14 1.04993(17) 0.16108(13) 0.94346(11) 0.0243(3) Uani d 1 . .
H H14 1.1443 0.1373 0.9712 0.029 Uiso calc 1 . .
C C15 1.03410(17) 0.28250(13) 0.98856(11) 0.0235(3) Uani d 1 . .
H H15 1.1188 0.3415 1.0459 0.028 Uiso calc 1 . .
C C16 0.89229(16) 0.31656(11) 0.94849(10) 0.0189(3) Uani d 1 . .
H H16 0.8823 0.3987 0.9794 0.023 Uiso calc 1 . .
C C17 0.81267(15) 0.58110(11) 0.53022(10) 0.0175(3) Uani d 1 . .
C C18 0.87154(17) 0.70563(12) 0.60084(11) 0.0216(3) Uani d 1 . .
H H18 0.8574 0.7155 0.6809 0.026 Uiso calc 1 . .
C C19 0.95104(17) 0.81456(12) 0.55163(12) 0.0250(3) Uani d 1 . .
H H19 0.9921 0.8980 0.5992 0.030 Uiso calc 1 . .
C C20 0.97049(17) 0.80153(12) 0.43305(12) 0.0249(3) Uani d 1 . .
H H20 1.0234 0.8759 0.4005 0.030 Uiso calc 1 . .
C C21 0.91129(16) 0.67809(12) 0.36291(11) 0.0226(3) Uani d 1 . .
H H21 0.9237 0.6690 0.2826 0.027 Uiso calc 1 . .
C C22 0.83345(15) 0.56730(12) 0.41117(11) 0.0197(3) Uani d 1 . .
H H22 0.7952 0.4838 0.3637 0.024 Uiso calc 1 . .

loop_
_atom_site_aniso_label
_atom_site_aniso_U_11
_atom_site_aniso_U_22
_atom_site_aniso_U_33
_atom_site_aniso_U_12
_atom_site_aniso_U_13
_atom_site_aniso_U_23
O1 0.0251(5) 0.0155(4) 0.0175(4) 0.0025(3) 0.0019(3) 0.0051(3)
O2 0.0368(12) 0.0244(9) 0.0186(11) 0.0183(8) 0.0076(8) 0.0064(7)
O3 0.0347(11) 0.0239(10) 0.0123(8) 0.0210(9) 0.0104(6) 0.0078(6)
O2' 0.0368(12) 0.0244(9) 0.0186(11) 0.0183(8) 0.0076(8) 0.0064(7)
O3' 0.0347(11) 0.0239(10) 0.0123(8) 0.0210(9) 0.0104(6) 0.0078(6)
O4 0.0264(5) 0.0184(4) 0.0182(4) 0.0030(3) 0.0001(4) 0.0016(3)
C2 0.0186(6) 0.0206(6) 0.0189(6) 0.0054(4) 0.0048(4) 0.0077(4)
C3 0.0189(6) 0.0211(6) 0.0173(6) 0.0065(5) 0.0054(4) 0.0059(4)
C3A 0.0168(5) 0.0173(5) 0.0175(6) 0.0057(4) 0.0044(4) 0.0042(4)
C4 0.0173(5) 0.0140(5) 0.0140(5) 0.0060(4) 0.0042(4) 0.0026(4)
C4A 0.0161(5) 0.0152(5) 0.0140(5) 0.0072(4) 0.0036(4) 0.0031(4)
C5 0.0181(6) 0.0163(5) 0.0158(6) 0.0072(4) 0.0041(4) 0.0026(4)
N6 0.0194(5) 0.0144(5) 0.0169(5) 0.0050(4) 0.0029(4) 0.0043(4)
C7 0.0195(6) 0.0168(5) 0.0157(5) 0.0049(4) 0.0014(4) 0.0043(4)
C7A 0.0154(5) 0.0165(5) 0.0162(5) 0.0064(4) 0.0020(4) 0.0048(4)
C8 0.0172(5) 0.0177(5) 0.0168(6) 0.0051(4) -0.0005(4) 0.0024(4)
C8A 0.0150(5) 0.0143(5) 0.0198(6) 0.0040(4) 0.0018(4) 0.0033(4)
C9 0.0323(7) 0.0201(6) 0.0227(6) 0.0044(5) 0.0040(5) 0.0080(5)
C10 0.0180(6) 0.0171(5) 0.0153(6) 0.0075(4) 0.0037(4) 0.0034(4)
C11 0.0184(6) 0.0168(5) 0.0144(5) 0.0070(4) 0.0061(4) 0.0060(4)
C12 0.0206(6) 0.0181(5) 0.0175(6) 0.0084(4) 0.0043(4) 0.0034(4)
C13 0.0268(7) 0.0237(6) 0.0232(6) 0.0150(5) 0.0070(5) 0.0086(5)
C14 0.0229(6) 0.0361(7) 0.0215(6) 0.0165(5) 0.0054(5) 0.0121(5)
C15 0.0198(6) 0.0325(7) 0.0177(6) 0.0084(5) 0.0011(5) 0.0035(5)
C16 0.0198(6) 0.0200(6) 0.0171(6) 0.0069(5) 0.0038(4) 0.0020(4)
C17 0.0155(5) 0.0177(5) 0.0222(6) 0.0071(4) 0.0037(4) 0.0077(4)
C18 0.0237(6) 0.0190(6) 0.0231(6) 0.0074(5) 0.0027(5) 0.0054(5)
C19 0.0237(6) 0.0170(6) 0.0346(7) 0.0060(5) 0.0028(5) 0.0068(5)
C20 0.0201(6) 0.0230(6) 0.0371(7) 0.0089(5) 0.0089(5) 0.0154(5)
C21 0.0203(6) 0.0277(6) 0.0260(7) 0.0117(5) 0.0088(5) 0.0131(5)
C22 0.0189(6) 0.0210(6) 0.0224(6) 0.0091(5) 0.0048(5) 0.0070(4)

loop_
_atom_type_symbol
_atom_type_description
_atom_type_scat_dispersion_real
_atom_type_scat_dispersion_imag
_atom_type_scat_source
C C 0.0050 0.0020 'International Tables Vol C Tables 4.2.6.8 and 6.1.1.4'
H H 0.0000 0.0000 'International Tables Vol C Tables 4.2.6.8 and 6.1.1.4'
N N 0.0090 0.0040 'International Tables Vol C Tables 4.2.6.8 and 6.1.1.4'
O O 0.0150 0.0080 'International Tables Vol C Tables 4.2.6.8 and 6.1.1.4'

loop_
_geom_angle_atom_site_label_1
_geom_angle_atom_site_label_2
_geom_angle_atom_site_label_3
_geom_angle
C8A O1 C2 106.64(9)
C10 O3 H3B 108.7(19)
C10 O3' H3C 105(3)
C3 C2 O1 113.10(10)
C3 C2 C9 132.64(11)
O1 C2 C9 114.21(11)
C2 C3 C3A 109.08(10)
C2 C3 H3 125.5
C3A C3 H3 125.5
C3 C3A C8A 101.04(9)
C3 C3A C4 119.58(10)
C8A C3A C4 113.14(10)
C3 C3A H3A 107.5
C8A C3A H3A 107.5
C4 C3A H3A 107.5
C11 C4 C10 113.00(9)
C11 C4 C4A 108.45(9)
C10 C4 C4A 112.78(9)
C11 C4 C3A 113.68(9)
C10 C4 C3A 102.35(9)
C4A C4 C3A 106.37(9)
C5 C4A C7A 104.03(9)
C5 C4A C4 120.24(10)
C7A C4A C4 116.57(9)
C5 C4A H4A 104.8
C7A C4A H4A 104.8
C4 C4A H4A 104.8
O4 C5 N6 126.58(11)
O4 C5 C4A 127.39(10)
N6 C5 C4A 105.85(10)
C5 N6 C17 124.82(10)
C5 N6 C7 112.14(9)
C17 N6 C7 121.96(9)
N6 C7 C7A 101.90(9)
N6 C7 H7A 111.4
C7A C7 H7A 111.4
N6 C7 H7B 111.4
C7A C7 H7B 111.4
H7A C7 H7B 109.3
C8 C7A C7 118.78(10)
C8 C7A C4A 108.15(9)
C7 C7A C4A 100.28(9)
C8 C7A H7C 109.7
C7 C7A H7C 109.7
C4A C7A H7C 109.7
C8A C8 C7A 112.47(10)
C8A C8 H8 123.8
C7A C8 H8 123.8
C8 C8A O1 126.48(11)
C8 C8A C3A 123.47(10)
O1 C8A C3A 110.05(10)
C2 C9 H9A 109.5
C2 C9 H9B 109.5
H9A C9 H9B 109.5
C2 C9 H9C 109.5
H9A C9 H9C 109.5
H9B C9 H9C 109.5
O2' C10 O3' 122.8(3)
O2 C10 O3 123.54(18)
O2' C10 C4 122.2(2)
O2 C10 C4 122.69(16)
O3' C10 C4 114.8(2)
O3 C10 C4 113.54(12)
C16 C11 C12 118.27(11)
C16 C11 C4 122.03(10)
C12 C11 C4 119.44(10)
C13 C12 C11 120.79(12)
C13 C12 H12 119.6
C11 C12 H12 119.6
C14 C13 C12 120.22(11)
C14 C13 H13 119.9
C12 C13 H13 119.9
C13 C14 C15 119.79(12)
C13 C14 H14 120.1
C15 C14 H14 120.1
C14 C15 C16 119.94(12)
C14 C15 H15 120.0
C16 C15 H15 120.0
C11 C16 C15 120.97(11)
C11 C16 H16 119.5
C15 C16 H16 119.5
C22 C17 C18 119.90(11)
C22 C17 N6 119.68(11)
C18 C17 N6 120.39(11)
C19 C18 C17 119.53(12)
C19 C18 H18 120.2
C17 C18 H18 120.2
C20 C19 C18 120.80(12)
C20 C19 H19 119.6
C18 C19 H19 119.6
C21 C20 C19 119.66(12)
C21 C20 H20 120.2
C19 C20 H20 120.2
C20 C21 C22 120.33(12)
C20 C21 H21 119.8
C22 C21 H21 119.8
C17 C22 C21 119.77(12)
C17 C22 H22 120.1
C21 C22 H22 120.1

loop_
_geom_bond_atom_site_label_1
_geom_bond_atom_site_label_2
_geom_bond_distance
O1 C8A 1.4034(14)
O1 C2 1.4203(14)
O2 C10 1.226(2)
O3 C10 1.3378(19)
O3 H3B 0.91(3)
O2' C10 1.219(3)
O3' C10 1.331(3)
O3' H3C 0.91(5)
O4 C5 1.2339(16)
C2 C3 1.3447(18)
C2 C9 1.4994(16)
C3 C3A 1.5202(16)
C3 H3 0.9500
C3A C8A 1.5274(17)
C3A C4 1.6187(17)
C3A H3A 1.0000
C4 C11 1.5469(16)
C4 C10 1.5475(15)
C4 C4A 1.5590(15)
C4A C5 1.5333(16)
C4A C7A 1.5530(17)
C4A H4A 1.0000
C5 N6 1.3943(15)
N6 C17 1.4339(15)
N6 C7 1.4922(16)
C7 C7A 1.5455(16)
C7 H7A 0.9900
C7 H7B 0.9900
C7A C8 1.5229(16)
C7A H7C 1.0000
C8 C8A 1.3460(17)
C8 H8 0.9500
C9 H9A 0.9800
C9 H9B 0.9800
C9 H9C 0.9800
C11 C16 1.4083(18)
C11 C12 1.4181(16)
C12 C13 1.4069(17)
C12 H12 0.9500
C13 C14 1.399(2)
C13 H13 0.9500
C14 C15 1.4066(19)
C14 H14 0.9500
C15 C16 1.4104(18)
C15 H15 0.9500
C16 H16 0.9500
C17 C22 1.4118(17)
C17 C18 1.4154(18)
C18 C19 1.4052(17)
C18 H18 0.9500
C19 C20 1.404(2)
C19 H19 0.9500
C20 C21 1.404(2)
C20 H20 0.9500
C21 C22 1.4120(17)
C21 H21 0.9500
C22 H22 0.9500

loop_
_geom_hbond_atom_site_label_D
_geom_hbond_atom_site_label_H
_geom_hbond_atom_site_label_A
_geom_hbond_site_symmetry_A
_geom_hbond_distance_DH
_geom_hbond_distance_HA
_geom_hbond_distance_DA
_geom_hbond_angle_DHA
O3 H3B O2 2_667 0.91(3) 1.79(3) 2.692(3) 176(3)
O3' H3C O2' 2_667 0.91(5) 1.79(5) 2.690(6) 169(4)

loop_
_geom_torsion_atom_site_label_1
_geom_torsion_atom_site_label_2
_geom_torsion_atom_site_label_3
_geom_torsion_atom_site_label_4
_geom_torsion
C8A O1 C2 C3 0.41(14)
C8A O1 C2 C9 -177.19(10)
O1 C2 C3 C3A 1.57(14)
C9 C2 C3 C3A 178.61(13)
C2 C3 C3A C8A -2.68(13)
C2 C3 C3A C4 -127.51(11)
C3 C3A C4 C11 27.00(14)
C8A C3A C4 C11 -91.82(11)
C3 C3A C4 C10 -95.20(11)
C8A C3A C4 C10 145.99(9)
C3 C3A C4 C4A 146.28(10)
C8A C3A C4 C4A 27.46(12)
C11 C4 C4A C5 -87.06(12)
C10 C4 C4A C5 38.87(14)
C3A C4 C4A C5 150.30(10)
C11 C4 C4A C7A 145.69(9)
C10 C4 C4A C7A -88.38(12)
C3A C4 C4A C7A 23.04(12)
C7A C4A C5 O4 162.69(11)
C4 C4A C5 O4 29.90(17)
C7A C4A C5 N6 -21.89(11)
C4 C4A C5 N6 -154.68(10)
O4 C5 N6 C17 4.24(19)
C4A C5 N6 C17 -171.23(10)
O4 C5 N6 C7 172.53(11)
C4A C5 N6 C7 -2.94(12)
C5 N6 C7 C7A 26.50(12)
C17 N6 C7 C7A -164.83(9)
N6 C7 C7A C8 -154.90(10)
N6 C7 C7A C4A -37.46(10)
C5 C4A C7A C8 161.73(9)
C4 C4A C7A C8 -63.41(12)
C5 C4A C7A C7 36.67(10)
C4 C4A C7A C7 171.53(9)
C7 C7A C8 C8A 159.62(11)
C4A C7A C8 C8A 46.40(13)
C7A C8 C8A O1 -172.99(10)
C7A C8 C8A C3A 6.30(16)
C2 O1 C8A C8 177.14(12)
C2 O1 C8A C3A -2.22(12)
C3 C3A C8A C8 -176.42(11)
C4 C3A C8A C8 -47.35(15)
C3 C3A C8A O1 2.97(12)
C4 C3A C8A O1 132.04(10)
C11 C4 C10 O2' -38.9(3)
C4A C4 C10 O2' -162.3(3)
C3A C4 C10 O2' 83.8(3)
C11 C4 C10 O2 137.8(2)
C4A C4 C10 O2 14.3(2)
C3A C4 C10 O2 -99.5(2)
C11 C4 C10 O3' 146.8(3)
C4A C4 C10 O3' 23.3(3)
C3A C4 C10 O3' -90.5(3)
C11 C4 C10 O3 -47.5(2)
C4A C4 C10 O3 -170.99(17)
C3A C4 C10 O3 75.12(19)
C10 C4 C11 C16 -26.72(14)
C4A C4 C11 C16 99.09(12)
C3A C4 C11 C16 -142.82(10)
C10 C4 C11 C12 159.31(10)
C4A C4 C11 C12 -74.88(13)
C3A C4 C11 C12 43.20(14)
C16 C11 C12 C13 1.81(17)
C4 C11 C12 C13 176.01(10)
C11 C12 C13 C14 -0.89(18)
C12 C13 C14 C15 -0.55(18)
C13 C14 C15 C16 1.02(19)
C12 C11 C16 C15 -1.34(17)
C4 C11 C16 C15 -175.38(10)
C14 C15 C16 C11 -0.06(18)
C5 N6 C17 C22 145.02(12)
C7 N6 C17 C22 -22.18(16)
C5 N6 C17 C18 -37.12(17)
C7 N6 C17 C18 155.69(11)
C22 C17 C18 C19 -0.28(18)
N6 C17 C18 C19 -178.14(11)
C17 C18 C19 C20 0.93(19)
C18 C19 C20 C21 -0.6(2)
C19 C20 C21 C22 -0.37(19)
C18 C17 C22 C21 -0.67(17)
N6 C17 C22 C21 177.20(10)
C20 C21 C22 C17 1.00(18)

_cod_database_fobs_code 2242626
